data_7201105
loop_
_publ_author_name
'Alvarado, Luigi'
'Brewer, Cynthia'
'Brewer, Greg'
'Butcher, Ray J.'
'Straka, Alison'
'Viragh, Carol'

_publ_section_title
;
 Supramolecular assemblies prepared from an iron(II) tripodal complex,
 tetrafluoroborate, and alkali metal cations. The effect of cation size
 on coordination number, anion disorder and hydrogen bonding
;
_journal_issue 11
_journal_name_full CrystEngComm
_journal_page_first 2297
_journal_paper_doi 10.1039/b905061b
_journal_volume 11
_journal_year 2009
_chemical_formula_sum 'C18 H28 B3 F12 Fe N11'
_chemical_formula_weight 714.79
_chemical_name_systematic
;
?
;
_space_group_IT_number 147
_symmetry_cell_setting hexagonal
_symmetry_space_group_name_Hall '-P 3'
_symmetry_space_group_name_H-M 'P -3'
_atom_sites_solution_hydrogens geom
_atom_sites_solution_primary direct
_atom_sites_solution_secondary difmap
_audit_creation_method SHELXL-97
_cell_angle_alpha 90.00
_cell_angle_beta 90.00
_cell_angle_gamma 120.00
_cell_formula_units_Z 2
_cell_length_a 13.2860(4)
_cell_length_b 13.2860(4)
_cell_length_c 9.2998(2)
_cell_measurement_reflns_used 3561
_cell_measurement_temperature 203(2)
_cell_measurement_theta_max 32.3536
_cell_measurement_theta_min 4.6682
_cell_volume 1421.65(7)
_computing_cell_refinement
;
CrysAlis RED, Oxford Diffraction Ltd.,
Version 1.171.31.8 (release 12-01-2007 CrysAlis171 .NET)
(compiled Jan 12 2007,17:49:11)
;
_computing_data_collection
;
CrysAlis CCD, Oxford Diffraction Ltd.,
Version 1.171.31.8 (release 12-01-2007 CrysAlis171 .NET)
(compiled Jan 12 2007,17:49:11)
;
_computing_data_reduction
;
CrysAlis RED, Oxford Diffraction Ltd.,
Version 1.171.31.8 (release 12-01-2007 CrysAlis171 .NET)
(compiled Jan 12 2007,17:49:11)
;
_computing_molecular_graphics WinGX
_computing_publication_material WinGX
_computing_structure_refinement 'SHELXL-97 (Sheldrick, 1997)'
_computing_structure_solution 'SHELXS-97 (Sheldrick, 1990)'
_diffrn_ambient_temperature 203(2)
_diffrn_detector_area_resol_mean 10.5081
_diffrn_measured_fraction_theta_full 0.986
_diffrn_measured_fraction_theta_max 0.897
_diffrn_measurement_device_type 'Oxford Diffraction Gemini R'
_diffrn_measurement_method '\w scans'
_diffrn_radiation_monochromator graphite
_diffrn_radiation_source 'fine-focus sealed tube'
_diffrn_radiation_type MoK\a
_diffrn_radiation_wavelength 0.71073
_diffrn_reflns_av_R_equivalents 0.0210
_diffrn_reflns_av_sigmaI/netI 0.0567
_diffrn_reflns_limit_h_max 19
_diffrn_reflns_limit_h_min -18
_diffrn_reflns_limit_k_max 19
_diffrn_reflns_limit_k_min -19
_diffrn_reflns_limit_l_max 13
_diffrn_reflns_limit_l_min -13
_diffrn_reflns_number 8029
_diffrn_reflns_theta_full 25.00
_diffrn_reflns_theta_max 32.47
_diffrn_reflns_theta_min 4.69
_diffrn_standards_decay_% <2%
_diffrn_standards_interval_count 50
_diffrn_standards_number 2
_exptl_absorpt_coefficient_mu 0.643
_exptl_absorpt_correction_type none
_exptl_absorpt_process_details 'CrysAlis (Oxford Diffraction)'
_exptl_crystal_colour 'deep green-black'
_exptl_crystal_density_diffrn 1.670
_exptl_crystal_density_method 'not measured'
_exptl_crystal_description 'hexagonal prism'
_exptl_crystal_F_000 724
_exptl_crystal_size_max 0.55
_exptl_crystal_size_mid 0.48
_exptl_crystal_size_min 0.35
_refine_diff_density_max 0.567
_refine_diff_density_min -0.456
_refine_diff_density_rms 0.058
_refine_ls_extinction_method none
_refine_ls_goodness_of_fit_ref 1.045
_refine_ls_hydrogen_treatment constr
_refine_ls_matrix_type full
_refine_ls_number_parameters 137
_refine_ls_number_reflns 3080
_refine_ls_number_restraints 0
_refine_ls_restrained_S_all 1.045
_refine_ls_R_factor_all 0.0585
_refine_ls_R_factor_gt 0.0350
_refine_ls_shift/su_max 0.001
_refine_ls_shift/su_mean 0.000
_refine_ls_structure_factor_coef Fsqd
_refine_ls_weighting_details 'calc w=1/[\s^2^(Fo^2^)+(0.0562P)^2^] where P=(Fo^2^+2Fc^2^)/3'
_refine_ls_weighting_scheme calc
_refine_ls_wR_factor_gt 0.0980
_refine_ls_wR_factor_ref 0.1056
_reflns_number_gt 1986
_reflns_number_total 3080
_reflns_threshold_expression I>2\s(I)
_cod_data_source_file b905061b.txt
_cod_data_source_block gb115nh4
_cod_database_code 7201105

loop_
_symmetry_equiv_pos_as_xyz
'x, y, z'
'-y, x-y, z'
'-x+y, -x, z'
'-x, -y, -z'
'y, -x+y, -z'
'x-y, x, -z'

loop_
_atom_site_label
_atom_site_type_symbol
_atom_site_fract_x
_atom_site_fract_y
_atom_site_fract_z
_atom_site_U_iso_or_equiv
_atom_site_adp_type
_atom_site_occupancy
_atom_site_symmetry_multiplicity
_atom_site_calc_flag
_atom_site_refinement_flags
_atom_site_disorder_assembly
_atom_site_disorder_group
Fe Fe 0.6667 0.3333 0.86071(4) 0.01918(12) Uani 1 3 d S . .
N N 0.6667 0.3333 1.2244(3) 0.0350(6) Uani 1 3 d S . .
N1 N 0.78558(11) 0.47006(11) 0.96627(13) 0.0244(3) Uani 1 1 d . . .
N2 N 0.66689(11) 0.45542(11) 0.74361(13) 0.0223(3) Uani 1 1 d . . .
N3 N 0.74861(14) 0.64143(13) 0.69431(17) 0.0380(4) Uani 1 1 d . . .
H3B H 0.7938 0.7163 0.7009 0.046 Uiso 1 1 calc R . .
C1 C 0.77618(17) 0.43857(18) 1.23008(17) 0.0390(4) Uani 1 1 d . . .
H1A H 0.8211 0.4333 1.3103 0.047 Uiso 1 1 calc R . .
H1B H 0.7622 0.5029 1.2508 0.047 Uiso 1 1 calc R . .
C2 C 0.84993(16) 0.46792(16) 1.09270(16) 0.0339(4) Uani 1 1 d . . .
H2A H 0.9202 0.5440 1.1040 0.041 Uiso 1 1 calc R . .
H2B H 0.8740 0.4099 1.0784 0.041 Uiso 1 1 calc R . .
C3 C 0.81463(15) 0.56994(14) 0.90933(17) 0.0305(4) Uani 1 1 d . . .
H3A H 0.8741 0.6409 0.9459 0.037 Uiso 1 1 calc R . .
C4 C 0.74693(14) 0.56140(14) 0.78475(17) 0.0265(3) Uani 1 1 d . . .
C5 C 0.61698(15) 0.46976(15) 0.62296(17) 0.0313(4) Uani 1 1 d . . .
H5A H 0.5569 0.4094 0.5699 0.038 Uiso 1 1 calc R . .
C6 C 0.66760(17) 0.58463(16) 0.5914(2) 0.0400(5) Uani 1 1 d . . .
H6A H 0.6499 0.6181 0.5135 0.048 Uiso 1 1 calc R . .
F1 F 1.14285(11) 0.90565(11) 0.85879(12) 0.0543(3) Uani 1 1 d . . .
F2 F 1.13163(10) 0.89144(10) 0.61774(11) 0.0449(3) Uani 1 1 d . . .
F3 F 0.97074(9) 0.84557(10) 0.74933(12) 0.0419(3) Uani 1 1 d . . .
F4 F 1.04846(12) 0.72702(10) 0.75213(14) 0.0587(4) Uani 1 1 d . . .
B B 1.07404(18) 0.84072(18) 0.7450(2) 0.0313(4) Uani 1 1 d . . .
N1H N 1.0000 1.0000 1.0000 0.0293(7) Uani 1 6 d S . .
N2H N 1.0000 1.0000 0.5000 0.0286(7) Uani 1 6 d S . .

loop_
_atom_site_aniso_label
_atom_site_aniso_U_11
_atom_site_aniso_U_22
_atom_site_aniso_U_33
_atom_site_aniso_U_23
_atom_site_aniso_U_13
_atom_site_aniso_U_12
Fe 0.02000(15) 0.02000(15) 0.01754(18) 0.000 0.000 0.01000(7)
N 0.0373(9) 0.0373(9) 0.0305(13) 0.000 0.000 0.0187(4)
N1 0.0225(7) 0.0284(7) 0.0200(6) -0.0033(5) -0.0019(5) 0.0110(6)
N2 0.0247(7) 0.0222(6) 0.0203(6) 0.0009(5) 0.0002(5) 0.0119(6)
N3 0.0435(9) 0.0239(7) 0.0423(8) 0.0095(7) 0.0035(7) 0.0138(7)
C1 0.0474(11) 0.0473(11) 0.0201(7) -0.0071(8) -0.0087(8) 0.0221(10)
C2 0.0315(9) 0.0366(10) 0.0266(8) -0.0037(7) -0.0082(7) 0.0119(8)
C3 0.0327(9) 0.0217(8) 0.0269(8) -0.0039(7) 0.0022(7) 0.0060(7)
C4 0.0290(8) 0.0197(8) 0.0273(8) 0.0025(6) 0.0029(7) 0.0096(7)
C5 0.0327(9) 0.0348(9) 0.0275(8) 0.0055(7) -0.0026(7) 0.0176(8)
C6 0.0453(11) 0.0392(11) 0.0387(10) 0.0152(8) 0.0019(9) 0.0234(9)
F1 0.0563(8) 0.0726(9) 0.0421(6) -0.0073(6) -0.0187(6) 0.0385(7)
F2 0.0457(7) 0.0471(7) 0.0405(6) 0.0058(5) 0.0084(5) 0.0220(6)
F3 0.0303(6) 0.0447(6) 0.0525(6) -0.0025(5) -0.0012(5) 0.0202(5)
F4 0.0637(8) 0.0390(7) 0.0811(9) 0.0155(6) 0.0244(7) 0.0314(6)
B 0.0309(10) 0.0324(10) 0.0331(10) 0.0015(8) -0.0009(8) 0.0177(9)
N1H 0.0316(11) 0.0316(11) 0.0245(16) 0.000 0.000 0.0158(6)
N2H 0.0309(11) 0.0309(11) 0.0239(15) 0.000 0.000 0.0155(6)

loop_
_atom_type_symbol
_atom_type_description
_atom_type_scat_dispersion_real
_atom_type_scat_dispersion_imag
_atom_type_scat_source
C C 0.0033 0.0016 'International Tables Vol C Tables 4.2.6.8 and 6.1.1.4'
H H 0.0000 0.0000 'International Tables Vol C Tables 4.2.6.8 and 6.1.1.4'
B B 0.0013 0.0007 'International Tables Vol C Tables 4.2.6.8 and 6.1.1.4'
N N 0.0061 0.0033 'International Tables Vol C Tables 4.2.6.8 and 6.1.1.4'
F F 0.0171 0.0103 'International Tables Vol C Tables 4.2.6.8 and 6.1.1.4'
Fe Fe 0.3463 0.8444 'International Tables Vol C Tables 4.2.6.8 and 6.1.1.4'

loop_
_geom_angle_atom_site_label_1
_geom_angle_atom_site_label_2
_geom_angle_atom_site_label_3
_geom_angle
_geom_angle_site_symmetry_1
_geom_angle_site_symmetry_3
_geom_angle_publ_flag
N2 Fe N2 91.91(5) 3_665 2_655 ?
N2 Fe N2 91.91(5) 3_665 . ?
N2 Fe N2 91.91(5) 2_655 . ?
N2 Fe N1 81.06(5) 3_665 3_665 ?
N2 Fe N1 89.77(5) 2_655 3_665 ?
N2 Fe N1 172.83(5) . 3_665 ?
N2 Fe N1 89.77(5) 3_665 . ?
N2 Fe N1 172.83(5) 2_655 . ?
N2 Fe N1 81.06(5) . . ?
N1 Fe N1 97.37(5) 3_665 . ?
N2 Fe N1 172.83(5) 3_665 2_655 ?
N2 Fe N1 81.06(5) 2_655 2_655 ?
N2 Fe N1 89.77(5) . 2_655 ?
N1 Fe N1 97.37(5) 3_665 2_655 ?
N1 Fe N1 97.37(5) . 2_655 ?
N2 Fe N 123.90(4) 3_665 . ?
N2 Fe N 123.90(4) 2_655 . ?
N2 Fe N 123.90(4) . . ?
N1 Fe N 60.15(4) 3_665 . ?
N1 Fe N 60.15(4) . . ?
N1 Fe N 60.15(4) 2_655 . ?
C1 N C1 119.866(17) 3_665 . ?
C1 N C1 119.866(17) 3_665 2_655 ?
C1 N C1 119.866(16) . 2_655 ?
C1 N Fe 92.11(12) 3_665 . ?
C1 N Fe 92.11(12) . . ?
C1 N Fe 92.11(12) 2_655 . ?
C3 N1 C2 118.09(14) . . ?
C3 N1 Fe 115.54(11) . . ?
C2 N1 Fe 126.10(11) . . ?
C4 N2 C5 106.05(14) . . ?
C4 N2 Fe 112.84(10) . . ?
C5 N2 Fe 140.87(12) . . ?
C4 N3 C6 107.85(15) . . ?
C4 N3 H3B 126.1 . . ?
C6 N3 H3B 126.1 . . ?
N C1 C2 115.21(16) . . ?
N C1 H1A 108.5 . . ?
C2 C1 H1A 108.5 . . ?
N C1 H1B 108.5 . . ?
C2 C1 H1B 108.5 . . ?
H1A C1 H1B 107.5 . . ?
N1 C2 C1 111.62(14) . . ?
N1 C2 H2A 109.3 . . ?
C1 C2 H2A 109.3 . . ?
N1 C2 H2B 109.3 . . ?
C1 C2 H2B 109.3 . . ?
H2A C2 H2B 108.0 . . ?
N1 C3 C4 113.26(14) . . ?
N1 C3 H3A 123.4 . . ?
C4 C3 H3A 123.4 . . ?
N2 C4 N3 110.22(15) . . ?
N2 C4 C3 117.01(14) . . ?
N3 C4 C3 132.75(16) . . ?
C6 C5 N2 109.42(16) . . ?
C6 C5 H5A 125.3 . . ?
N2 C5 H5A 125.3 . . ?
N3 C6 C5 106.45(15) . . ?
N3 C6 H6A 126.8 . . ?
C5 C6 H6A 126.8 . . ?
B F1 N1H 103.48(10) . . ?
B F2 N2H 103.55(10) . . ?
B F3 N2H 102.37(10) . . ?
B F3 N1H 104.94(10) . . ?
N2H F3 N1H 101.85(3) . . ?
F4 B F1 111.84(16) . . ?
F4 B F2 110.38(16) . . ?
F1 B F2 108.54(16) . . ?
F4 B F3 109.78(16) . . ?
F1 B F3 107.79(15) . . ?
F2 B F3 108.42(15) . . ?
F3 N1H F1 43.76(3) . . ?
F2 N2H F3 44.64(3) . . ?

loop_
_geom_bond_atom_site_label_1
_geom_bond_atom_site_label_2
_geom_bond_distance
_geom_bond_site_symmetry_2
_geom_bond_publ_flag
Fe N2 1.9525(13) 3_665 ?
Fe N2 1.9525(13) 2_655 ?
Fe N2 1.9525(13) . ?
Fe N1 1.9722(12) 3_665 ?
Fe N1 1.9722(13) . ?
Fe N1 1.9722(13) 2_655 ?
Fe N 3.383(3) . ?
N C1 1.4284(19) 3_665 ?
N C1 1.428(2) . ?
N C1 1.4284(19) 2_655 ?
N1 C3 1.295(2) . ?
N1 C2 1.462(2) . ?
N2 C4 1.328(2) . ?
N2 C5 1.3643(19) . ?
N3 C4 1.347(2) . ?
N3 C6 1.353(2) . ?
N3 H3B 0.8700 . ?
C1 C2 1.537(2) . ?
C1 H1A 0.9800 . ?
C1 H1B 0.9800 . ?
C2 H2A 0.9800 . ?
C2 H2B 0.9800 . ?
C3 C4 1.436(2) . ?
C3 H3A 0.9400 . ?
C5 C6 1.357(2) . ?
C5 H5A 0.9400 . ?
C6 H6A 0.9400 . ?
F1 B 1.382(2) . ?
F1 N1H 3.0458(13) . ?
F2 B 1.387(2) . ?
F2 N2H 2.9765(11) . ?
F3 B 1.406(2) . ?
F3 N2H 2.9899(11) . ?
F3 N1H 2.9996(11) . ?
F4 B 1.374(2) . ?

loop_
_geom_hbond_atom_site_label_D
_geom_hbond_atom_site_label_H
_geom_hbond_atom_site_label_A
_geom_hbond_distance_DH
_geom_hbond_distance_HA
_geom_hbond_distance_DA
_geom_hbond_angle_DHA
_geom_hbond_site_symmetry_A
N3 H3B F3 0.87 2.15 2.8850(19) 141.2 .
N3 H3B F2 0.87 2.41 3.0284(18) 128.8 3_675
N3 H3B F1 0.87 2.57 3.170(2) 127.1 3_675
C3 H3A F1 0.94 2.33 3.0952(19) 138.5 5_567
C3 H3A F4 0.94 2.70 3.108(2) 107.3 .

loop_
_geom_torsion_atom_site_label_1
_geom_torsion_atom_site_label_2
_geom_torsion_atom_site_label_3
_geom_torsion_atom_site_label_4
_geom_torsion
_geom_torsion_site_symmetry_1
_geom_torsion_site_symmetry_2
_geom_torsion_site_symmetry_3
_geom_torsion_site_symmetry_4
_geom_torsion_publ_flag
N2 Fe N C1 -61.88(10) 3_665 . . 3_665 ?
N2 Fe N C1 58.12(10) 2_655 . . 3_665 ?
N2 Fe N C1 178.12(10) . . . 3_665 ?
N1 Fe N C1 -8.86(10) 3_665 . . 3_665 ?
N1 Fe N C1 -128.86(10) . . . 3_665 ?
N1 Fe N C1 111.14(10) 2_655 . . 3_665 ?
N2 Fe N C1 58.12(10) 3_665 . . . ?
N2 Fe N C1 178.12(10) 2_655 . . . ?
N2 Fe N C1 -61.88(10) . . . . ?
N1 Fe N C1 111.14(10) 3_665 . . . ?
N1 Fe N C1 -8.86(10) . . . . ?
N1 Fe N C1 -128.86(10) 2_655 . . . ?
N2 Fe N C1 178.12(10) 3_665 . . 2_655 ?
N2 Fe N C1 -61.88(10) 2_655 . . 2_655 ?
N2 Fe N C1 58.12(10) . . . 2_655 ?
N1 Fe N C1 -128.86(10) 3_665 . . 2_655 ?
N1 Fe N C1 111.14(10) . . . 2_655 ?
N1 Fe N C1 -8.86(10) 2_655 . . 2_655 ?
N2 Fe N1 C3 86.99(12) 3_665 . . . ?
N2 Fe N1 C3 -16.6(5) 2_655 . . . ?
N2 Fe N1 C3 -4.98(12) . . . . ?
N1 Fe N1 C3 167.95(12) 3_665 . . . ?
N1 Fe N1 C3 -93.58(14) 2_655 . . . ?
N Fe N1 C3 -142.81(13) . . . . ?
N2 Fe N1 C2 -86.98(13) 3_665 . . . ?
N2 Fe N1 C2 169.4(4) 2_655 . . . ?
N2 Fe N1 C2 -178.95(13) . . . . ?
N1 Fe N1 C2 -6.02(13) 3_665 . . . ?
N1 Fe N1 C2 92.45(10) 2_655 . . . ?
N Fe N1 C2 43.22(11) . . . . ?
N2 Fe N2 C4 -85.29(14) 3_665 . . . ?
N2 Fe N2 C4 -177.27(11) 2_655 . . . ?
N1 Fe N2 C4 -73.8(4) 3_665 . . . ?
N1 Fe N2 C4 4.18(11) . . . . ?
N1 Fe N2 C4 101.68(11) 2_655 . . . ?
N Fe N2 C4 48.72(12) . . . . ?
N2 Fe N2 C5 87.90(15) 3_665 . . . ?
N2 Fe N2 C5 -4.08(17) 2_655 . . . ?
N1 Fe N2 C5 99.4(5) 3_665 . . . ?
N1 Fe N2 C5 177.37(18) . . . . ?
N1 Fe N2 C5 -85.13(18) 2_655 . . . ?
N Fe N2 C5 -138.09(16) . . . . ?
C1 N C1 C2 73.1(3) 3_665 . . . ?
C1 N C1 C2 -114.1(2) 2_655 . . . ?
Fe N C1 C2 -20.50(15) . . . . ?
C3 N1 C2 C1 107.88(17) . . . . ?
Fe N1 C2 C1 -78.29(17) . . . . ?
N C1 C2 N1 54.6(2) . . . . ?
C2 N1 C3 C4 179.10(14) . . . . ?
Fe N1 C3 C4 4.62(18) . . . . ?
C5 N2 C4 N3 0.15(18) . . . . ?
Fe N2 C4 N3 175.68(11) . . . . ?
C5 N2 C4 C3 -178.58(14) . . . . ?
Fe N2 C4 C3 -3.04(18) . . . . ?
C6 N3 C4 N2 -0.5(2) . . . . ?
C6 N3 C4 C3 177.98(18) . . . . ?
N1 C3 C4 N2 -1.0(2) . . . . ?
N1 C3 C4 N3 -179.39(17) . . . . ?
C4 N2 C5 C6 0.24(19) . . . . ?
Fe N2 C5 C6 -173.23(14) . . . . ?
C4 N3 C6 C5 0.6(2) . . . . ?
N2 C5 C6 N3 -0.5(2) . . . . ?
N1H F1 B F4 -122.30(13) . . . . ?
N1H F1 B F2 115.69(12) . . . . ?
N1H F1 B F3 -1.54(15) . . . . ?
N2H F2 B F4 130.06(13) . . . . ?
N2H F2 B F1 -107.04(13) . . . . ?
N2H F2 B F3 9.79(16) . . . . ?
N2H F3 B F4 -130.34(13) . . . . ?
N1H F3 B F4 123.62(13) . . . . ?
N2H F3 B F1 107.61(13) . . . . ?
N1H F3 B F1 1.58(16) . . . . ?
N2H F3 B F2 -9.70(16) . . . . ?
N1H F3 B F2 -115.73(13) . . . . ?
B F3 N1H F1 -0.99(10) . . . . ?
N2H F3 N1H F1 -107.40(5) . . . . ?
B F1 N1H F3 1.00(10) . . . . ?
B F2 N2H F3 -6.20(10) . . . . ?
B F3 N2H F2 6.09(10) . . . . ?
N1H F3 N2H F2 114.49(5) . . . . ?
